data_4101435
loop_
_publ_author_name
'Wong, Ella Lai-Ming'
'Sun, Raymond Wai-Yin'
'Chung, Nancy P-Y'
'Lin, Chen-Lung Steve'
'Zhu, Nianyong'
'Che, Chi-Ming'

_publ_section_title
;
 A mixed-valent ruthenium-oxo oxalato cluster Na7[Ru4(mu3-O)4(C2O4)6]
 with potent anti-HIV activities.
;
_journal_issue 15
_journal_name_full 'Journal of the American Chemical Society'
_journal_page_first 4938
_journal_page_last 4939
_journal_paper_doi 10.1021/ja057883k
_journal_volume 128
_journal_year 2006
_chemical_formula_moiety 'C10 H10 Cl3 O30 Ru1'
_chemical_formula_sum 'C12 H16 Na7 O36 Ru4'
_chemical_formula_weight 1301.46
_chemical_name_systematic
;
 ?
;
_space_group_IT_number 15
_symmetry_cell_setting monoclinic
_symmetry_space_group_name_Hall '-C 2yc'
_symmetry_space_group_name_H-M 'C 1 2/c 1'
_atom_sites_solution_hydrogens geom
_atom_sites_solution_primary direct
_atom_sites_solution_secondary difmap
_audit_creation_method SHELXL-97
_cell_angle_alpha 90.00
_cell_angle_beta 105.37(3)
_cell_angle_gamma 90.00
_cell_formula_units_Z 4
_cell_length_a 16.879(3)
_cell_length_b 12.292(3)
_cell_length_c 17.093(3)
_cell_measurement_reflns_used 0
_cell_measurement_temperature 253(2)
_cell_measurement_theta_max 0
_cell_measurement_theta_min 0
_cell_volume 3419.6(12)
_computing_molecular_graphics 'Ortep-3 for Windows (Farrugia, 1997)'
_computing_publication_material 'WinGX publication routines (Farrugia, 1999)'
_computing_structure_refinement 'SHELXL-97 (Sheldrick, 1997)'
_computing_structure_solution 'SHELXS-97 (Sheldrick, 1997)'
_diffrn_ambient_temperature 253(2)
_diffrn_measured_fraction_theta_full 0.993
_diffrn_measured_fraction_theta_max 0.993
_diffrn_radiation_monochromator graphite
_diffrn_radiation_source 'fine-focus sealed tube'
_diffrn_radiation_type MoK\a
_diffrn_radiation_wavelength 0.71073
_diffrn_reflns_av_R_equivalents 0.0338
_diffrn_reflns_av_sigmaI/netI 0.0406
_diffrn_reflns_limit_h_max 20
_diffrn_reflns_limit_h_min -20
_diffrn_reflns_limit_k_max 14
_diffrn_reflns_limit_k_min -14
_diffrn_reflns_limit_l_max 20
_diffrn_reflns_limit_l_min -20
_diffrn_reflns_number 11276
_diffrn_reflns_theta_full 25.63
_diffrn_reflns_theta_max 25.63
_diffrn_reflns_theta_min 2.08
_exptl_absorpt_coefficient_mu 1.952
_exptl_absorpt_correction_type none
_exptl_crystal_colour 'dark brown'
_exptl_crystal_density_diffrn 2.528
_exptl_crystal_density_method 'not measured'
_exptl_crystal_description prism
_exptl_crystal_F_000 2516
_exptl_crystal_size_max 0.25
_exptl_crystal_size_mid 0.2
_exptl_crystal_size_min 0.1
_refine_diff_density_max 0.845
_refine_diff_density_min -1.070
_refine_diff_density_rms 0.200
_refine_ls_extinction_method none
_refine_ls_goodness_of_fit_ref 1.137
_refine_ls_hydrogen_treatment mixed
_refine_ls_matrix_type full
_refine_ls_number_parameters 267
_refine_ls_number_reflns 3208
_refine_ls_number_restraints 0
_refine_ls_restrained_S_all 1.137
_refine_ls_R_factor_all 0.0338
_refine_ls_R_factor_gt 0.0303
_refine_ls_shift/su_max 0.000
_refine_ls_shift/su_mean 0.000
_refine_ls_structure_factor_coef Fsqd
_refine_ls_weighting_details 'calc w=1/[\s^2^(Fo^2^)+(0.0522P)^2^+10.0075P] where P=(Fo^2^+2Fc^2^)/3'
_refine_ls_weighting_scheme calc
_refine_ls_wR_factor_gt 0.0941
_refine_ls_wR_factor_ref 0.0959
_reflns_number_gt 2899
_reflns_number_total 3208
_reflns_threshold_expression >2sigma(I)
_cod_data_source_file ja057883ksi20051121_024448.cif
_cod_data_source_block complex_1
_cod_database_code 4101435

loop_
_symmetry_equiv_pos_as_xyz
'x, y, z'
'-x, y, -z+1/2'
'x+1/2, y+1/2, z'
'-x+1/2, y+1/2, -z+1/2'
'-x, -y, -z'
'x, -y, z-1/2'
'-x+1/2, -y+1/2, -z'
'x+1/2, -y+1/2, z-1/2'

loop_
_atom_site_label
_atom_site_type_symbol
_atom_site_fract_x
_atom_site_fract_y
_atom_site_fract_z
_atom_site_U_iso_or_equiv
_atom_site_adp_type
_atom_site_occupancy
_atom_site_symmetry_multiplicity
_atom_site_calc_flag
_atom_site_refinement_flags
Ru1 Ru 0.080522(19) 0.10212(3) 0.29608(2) 0.01995(13) Uani 1 1 d .
Ru2 Ru 0.000388(19) 0.25724(2) 0.33896(2) 0.01887(12) Uani 1 1 d .
Na1 Na -0.16192(13) 0.28307(18) 0.57867(13) 0.0425(5) Uani 1 1 d .
Na2 Na 0.28117(11) 0.21881(15) 0.72184(12) 0.0328(4) Uani 1 1 d .
Na3 Na 0.34203(13) 0.08551(16) 0.48287(14) 0.0428(5) Uani 1 1 d .
Na4 Na 0.0000 -0.2573(2) 0.2500 0.0432(7) Uani 1 2 d S
O1 O 0.09390(18) -0.0644(2) 0.29901(19) 0.0273(7) Uani 1 1 d .
O2 O 0.19135(18) 0.0898(2) 0.2687(2) 0.0254(7) Uani 1 1 d .
O3 O 0.1860(2) -0.1915(3) 0.2985(2) 0.0378(8) Uani 1 1 d .
O4 O 0.28675(19) -0.0319(3) 0.2621(2) 0.0320(7) Uani 1 1 d .
O5 O 0.14590(19) 0.0980(2) 0.41593(19) 0.0266(7) Uani 1 1 d .
O6 O 0.08792(19) 0.2483(2) 0.45052(19) 0.0258(7) Uani 1 1 d .
O7 O 0.2478(2) 0.0891(3) 0.5654(2) 0.0433(9) Uani 1 1 d .
O8 O 0.2051(3) 0.2533(3) 0.5906(2) 0.0444(10) Uani 1 1 d .
O9 O -0.09139(19) 0.2756(2) 0.39780(19) 0.0259(7) Uani 1 1 d .
O10 O 0.00241(18) 0.4241(2) 0.35796(19) 0.0254(6) Uani 1 1 d .
O11 O -0.1470(2) 0.3967(2) 0.4641(2) 0.0344(8) Uani 1 1 d .
O12 O -0.0540(2) 0.5545(3) 0.4161(2) 0.0332(7) Uani 1 1 d .
O13 O 0.08130(18) 0.2629(2) 0.27378(19) 0.0209(6) Uani 1 1 d .
O14 O -0.02563(19) 0.0996(2) 0.32486(19) 0.0235(6) Uani 1 1 d .
O15 O 0.0552(4) -0.0473(4) 0.0697(4) 0.093(2) Uani 1 1 d .
O16 O 0.0128(3) -0.2440(3) 0.3917(3) 0.0507(11) Uani 1 1 d .
O17 O -0.1017(3) 0.4117(3) 0.6883(3) 0.0493(10) Uani 1 1 d .
O18 O -0.3002(2) 0.3547(3) 0.5316(3) 0.0522(10) Uani 1 1 d .
C1 C 0.1636(3) -0.0968(3) 0.2921(3) 0.0252(9) Uani 1 1 d .
C2 C 0.2201(2) -0.0076(3) 0.2733(3) 0.0224(8) Uani 1 1 d .
C3 C 0.1396(3) 0.1719(4) 0.4645(3) 0.0265(9) Uani 1 1 d .
C4 C 0.2030(3) 0.1713(4) 0.5490(3) 0.0292(10) Uani 1 1 d .
C5 C -0.1009(3) 0.3715(3) 0.4227(3) 0.0247(9) Uani 1 1 d .
C6 C -0.0465(3) 0.4594(3) 0.3977(3) 0.0236(8) Uani 1 1 d .

loop_
_atom_site_aniso_label
_atom_site_aniso_U_11
_atom_site_aniso_U_22
_atom_site_aniso_U_33
_atom_site_aniso_U_23
_atom_site_aniso_U_13
_atom_site_aniso_U_12
Ru1 0.02041(19) 0.01479(19) 0.0276(2) 0.00070(12) 0.01155(14) 0.00151(12)
Ru2 0.0196(2) 0.01522(19) 0.0242(2) -0.00018(12) 0.01015(14) 0.00085(12)
Na1 0.0456(12) 0.0445(11) 0.0399(12) 0.0058(9) 0.0160(9) -0.0057(10)
Na2 0.0251(9) 0.0285(9) 0.0448(11) 0.0079(8) 0.0094(8) -0.0037(8)
Na3 0.0464(12) 0.0291(10) 0.0616(14) -0.0086(9) 0.0295(11) 0.0023(9)
Na4 0.0527(18) 0.0388(16) 0.0328(16) 0.000 0.0020(13) 0.000
O1 0.0277(15) 0.0164(14) 0.0425(19) 0.0031(12) 0.0174(14) 0.0026(12)
O2 0.0226(14) 0.0187(14) 0.0387(18) -0.0009(12) 0.0150(13) 0.0019(12)
O3 0.0429(19) 0.0185(16) 0.059(2) 0.0073(15) 0.0251(17) 0.0084(14)
O4 0.0263(15) 0.0263(16) 0.047(2) -0.0001(14) 0.0169(14) 0.0020(14)
O5 0.0293(16) 0.0215(15) 0.0292(17) 0.0010(12) 0.0083(13) 0.0069(12)
O6 0.0282(16) 0.0243(16) 0.0231(16) -0.0018(11) 0.0039(13) 0.0022(12)
O7 0.042(2) 0.047(2) 0.038(2) 0.0058(16) 0.0044(16) 0.0096(17)
O8 0.050(2) 0.037(2) 0.038(2) -0.0089(15) -0.0033(17) 0.0048(16)
O9 0.0293(16) 0.0193(14) 0.0359(18) -0.0025(12) 0.0206(14) -0.0025(13)
O10 0.0257(15) 0.0215(15) 0.0338(17) -0.0043(13) 0.0163(13) -0.0016(12)
O11 0.043(2) 0.0252(17) 0.046(2) -0.0030(14) 0.0306(17) 0.0005(14)
O12 0.0423(18) 0.0191(15) 0.046(2) -0.0063(13) 0.0253(16) -0.0004(14)
O13 0.0202(14) 0.0170(14) 0.0276(16) 0.0002(11) 0.0100(12) 0.0005(11)
O14 0.0255(15) 0.0192(15) 0.0293(16) 0.0013(11) 0.0132(13) 0.0011(12)
O15 0.145(5) 0.051(3) 0.121(5) -0.012(3) 0.099(4) 0.010(3)
O16 0.059(3) 0.039(2) 0.064(3) 0.0041(18) 0.033(2) -0.0031(18)
O17 0.055(2) 0.035(2) 0.068(3) -0.0108(18) 0.034(2) -0.0128(18)
O18 0.052(2) 0.037(2) 0.078(3) 0.0054(19) 0.035(2) 0.0014(18)
C1 0.030(2) 0.021(2) 0.027(2) 0.0005(16) 0.0113(18) 0.0025(18)
C2 0.0227(19) 0.020(2) 0.026(2) -0.0043(16) 0.0088(16) -0.0001(17)
C3 0.026(2) 0.023(2) 0.032(2) 0.0050(18) 0.0115(18) 0.0010(18)
C4 0.023(2) 0.030(2) 0.034(2) 0.0053(19) 0.0056(18) 0.0009(19)
C5 0.026(2) 0.023(2) 0.028(2) 0.0003(17) 0.0121(18) -0.0012(18)
C6 0.025(2) 0.022(2) 0.024(2) -0.0012(16) 0.0070(17) 0.0004(17)

loop_
_atom_type_symbol
_atom_type_description
_atom_type_scat_dispersion_real
_atom_type_scat_dispersion_imag
_atom_type_scat_source
Ru Ru -1.2594 0.8363 'International Tables Vol C Tables 4.2.6.8 and 6.1.1.4'
Na Na 0.0362 0.0249 'International Tables Vol C Tables 4.2.6.8 and 6.1.1.4'
O O 0.0106 0.0060 'International Tables Vol C Tables 4.2.6.8 and 6.1.1.4'
C C 0.0033 0.0016 'International Tables Vol C Tables 4.2.6.8 and 6.1.1.4'
H H 0.0000 0.0000 'International Tables Vol C Tables 4.2.6.8 and 6.1.1.4'

loop_
_geom_angle_atom_site_label_1
_geom_angle_atom_site_label_2
_geom_angle_atom_site_label_3
_geom_angle
_geom_angle_site_symmetry_1
_geom_angle_site_symmetry_3
O14 Ru1 O13 96.56(12) . .
O14 Ru1 O14 93.09(12) . 2
O13 Ru1 O14 81.17(12) . 2
O14 Ru1 O2 174.76(12) . .
O13 Ru1 O2 88.67(12) . .
O14 Ru1 O2 87.93(13) 2 .
O14 Ru1 O5 91.95(13) . .
O13 Ru1 O5 100.61(12) . .
O14 Ru1 O5 174.42(11) 2 .
O2 Ru1 O5 86.83(13) . .
O14 Ru1 O1 94.53(12) . .
O13 Ru1 O1 167.03(12) . .
O14 Ru1 O1 91.55(12) 2 .
O2 Ru1 O1 80.30(11) . .
O5 Ru1 O1 85.69(12) . .
O14 Ru1 Ru2 50.04(8) . .
O13 Ru1 Ru2 49.63(9) . .
O14 Ru1 Ru2 99.80(8) 2 .
O2 Ru1 Ru2 134.81(8) . .
O5 Ru1 Ru2 85.27(8) . .
O1 Ru1 Ru2 142.95(8) . .
O14 Ru1 Ru1 47.30(9) . 2
O13 Ru1 Ru1 86.95(9) . 2
O14 Ru1 Ru1 45.82(9) 2 2
O2 Ru1 Ru1 133.66(9) . 2
O5 Ru1 Ru1 139.25(9) . 2
O1 Ru1 Ru1 95.69(9) . 2
Ru2 Ru1 Ru1 69.337(16) . 2
O14 Ru1 Ru2 86.81(9) . 2
O13 Ru1 Ru2 42.39(9) . 2
O14 Ru1 Ru2 40.60(8) 2 2
O2 Ru1 Ru2 97.27(9) . 2
O5 Ru1 Ru2 142.26(8) . 2
O1 Ru1 Ru2 132.03(9) . 2
Ru2 Ru1 Ru2 65.32(2) . 2
Ru1 Ru1 Ru2 52.19(2) 2 2
O14 Ru1 Na2 138.31(9) . 7_556
O13 Ru1 Na2 44.23(9) . 7_556
O14 Ru1 Na2 93.40(9) 2 7_556
O2 Ru1 Na2 46.64(9) . 7_556
O5 Ru1 Na2 84.39(9) . 7_556
O1 Ru1 Na2 126.38(9) . 7_556
Ru2 Ru1 Na2 88.28(4) . 7_556
Ru1 Ru1 Na2 124.39(4) 2 7_556
Ru2 Ru1 Na2 72.21(4) 2 7_556
O13 Ru2 O14 97.44(12) . .
O13 Ru2 O13 82.09(13) . 2
O14 Ru2 O13 81.23(12) . 2
O13 Ru2 O9 170.44(12) . .
O14 Ru2 O9 89.74(12) . .
O13 Ru2 O9 92.84(12) 2 .
O13 Ru2 O10 93.90(11) . .
O14 Ru2 O10 167.55(12) . .
O13 Ru2 O10 95.30(12) 2 .
O9 Ru2 O10 78.45(11) . .
O13 Ru2 O6 95.13(13) . .
O14 Ru2 O6 98.06(12) . .
O13 Ru2 O6 176.99(11) 2 .
O9 Ru2 O6 90.08(13) . .
O10 Ru2 O6 86.00(12) . .
O13 Ru2 Ru1 50.82(8) . .
O14 Ru2 Ru1 49.78(9) . .
O13 Ru2 Ru1 91.78(8) 2 .
O9 Ru2 Ru1 137.88(8) . .
O10 Ru2 Ru1 142.60(8) . .
O6 Ru2 Ru1 85.55(8) . .
O13 Ru2 Ru1 80.34(9) . 2
O14 Ru2 Ru1 41.64(9) . 2
O13 Ru2 Ru1 41.43(8) 2 2
O9 Ru2 Ru1 101.22(9) . 2
O10 Ru2 Ru1 136.67(9) . 2
O6 Ru2 Ru1 137.10(8) . 2
Ru1 Ru2 Ru1 58.48(2) . 2
O13 Ru2 Ru2 42.01(9) . 2
O14 Ru2 Ru2 86.36(9) . 2
O13 Ru2 Ru2 40.21(8) 2 2
O9 Ru2 Ru2 132.92(10) . 2
O10 Ru2 Ru2 98.76(9) . 2
O6 Ru2 Ru2 136.92(9) . 2
Ru1 Ru2 Ru2 64.846(19) . 2
Ru1 Ru2 Ru2 49.839(15) 2 2
O18 Na1 O17 100.77(17) . .
O18 Na1 O11 79.83(14) . .
O17 Na1 O11 97.58(14) . .
O18 Na1 O16 166.99(16) . 5_556
O17 Na1 O16 77.07(16) . 5_556
O11 Na1 O16 87.70(14) . 5_556
O18 Na1 O18 87.97(15) . 7_456
O17 Na1 O18 170.81(16) . 7_456
O11 Na1 O18 81.02(14) . 7_456
O16 Na1 O18 93.77(15) 5_556 7_456
O18 Na1 O3 94.90(14) . 5_556
O17 Na1 O3 77.09(14) . 5_556
O11 Na1 O3 171.78(14) . 5_556
O16 Na1 O3 97.07(15) 5_556 5_556
O18 Na1 O3 105.24(14) 7_456 5_556
O18 Na1 Na4 142.32(14) . 5_556
O17 Na1 Na4 48.47(12) . 5_556
O11 Na1 Na4 120.01(12) . 5_556
O16 Na1 Na4 43.62(11) 5_556 5_556
O18 Na1 Na4 124.55(13) 7_456 5_556
O3 Na1 Na4 61.04(10) 5_556 5_556
O18 Na1 Na1 44.70(12) . 7_456
O17 Na1 Na1 145.38(15) . 7_456
O11 Na1 Na1 76.65(11) . 7_456
O16 Na1 Na1 135.60(15) 5_556 7_456
O18 Na1 Na1 43.27(11) 7_456 7_456
O3 Na1 Na1 104.10(13) 5_556 7_456
Na4 Na1 Na1 160.39(11) 5_556 7_456
O18 Na1 Na3 69.63(11) . 3_455
O17 Na1 Na3 70.81(12) . 3_455
O11 Na1 Na3 31.69(8) . 3_455
O16 Na1 Na3 97.74(11) 5_556 3_455
O18 Na1 Na3 110.18(12) 7_456 3_455
O3 Na1 Na3 140.38(11) 5_556 3_455
Na4 Na1 Na3 109.36(8) 5_556 3_455
Na1 Na1 Na3 90.24(8) 7_456 3_455
O8 Na2 O13 107.96(15) . 7_556
O8 Na2 O3 106.34(16) . 6_556
O13 Na2 O3 145.49(15) 7_556 6_556
O8 Na2 O4 115.12(14) . 6_556
O13 Na2 O4 96.95(12) 7_556 6_556
O3 Na2 O4 71.54(12) 6_556 6_556
O8 Na2 O2 86.19(13) . 7_556
O13 Na2 O2 74.21(11) 7_556 7_556
O3 Na2 O2 104.57(13) 6_556 7_556
O4 Na2 O2 158.67(15) 6_556 7_556
O8 Na2 C4 23.04(12) . .
O13 Na2 C4 103.26(13) 7_556 .
O3 Na2 C4 109.81(14) 6_556 .
O4 Na2 C4 94.05(14) 6_556 .
O2 Na2 C4 106.78(14) 7_556 .
O8 Na2 C1 103.02(15) . 6_556
O13 Na2 C1 143.60(14) 7_556 6_556
O3 Na2 C1 22.72(11) 6_556 6_556
O4 Na2 C1 51.78(11) 6_556 6_556
O2 Na2 C1 127.18(13) 7_556 6_556
C4 Na2 C1 97.75(13) . 6_556
O8 Na2 C2 107.25(14) . 6_556
O13 Na2 C2 119.52(12) 7_556 6_556
O3 Na2 C2 51.41(11) 6_556 6_556
O4 Na2 C2 22.81(11) 6_556 6_556
O2 Na2 C2 154.54(14) 7_556 6_556
C4 Na2 C2 91.42(13) . 6_556
C1 Na2 C2 29.83(11) 6_556 6_556
O8 Na2 Ru1 90.71(12) . 7_556
O13 Na2 Ru1 37.39(7) 7_556 7_556
O3 Na2 Ru1 139.13(11) 6_556 7_556
O4 Na2 Ru1 134.11(10) 6_556 7_556
O2 Na2 Ru1 38.52(7) 7_556 7_556
C4 Na2 Ru1 100.31(10) . 7_556
C1 Na2 Ru1 160.18(11) 6_556 7_556
C2 Na2 Ru1 155.96(10) 6_556 7_556
O11 Na3 O12 71.37(12) 3_545 3_545
O11 Na3 O8 141.21(17) 3_545 7_556
O12 Na3 O8 93.84(16) 3_545 7_556
O11 Na3 O7 100.79(14) 3_545 .
O12 Na3 O7 169.52(16) 3_545 .
O8 Na3 O7 96.59(15) 7_556 .
O11 Na3 O6 145.92(16) 3_545 7_556
O12 Na3 O6 91.70(13) 3_545 7_556
O8 Na3 O6 66.82(13) 7_556 7_556
O7 Na3 O6 91.41(14) . 7_556
O11 Na3 C4 119.14(14) 3_545 .
O12 Na3 C4 167.71(15) 3_545 .
O8 Na3 C4 73.96(14) 7_556 .
O7 Na3 C4 22.64(12) . .
O6 Na3 C4 82.25(13) 7_556 .
O11 Na3 C5 21.25(11) 3_545 3_545
O12 Na3 C5 50.32(11) 3_545 3_545
O8 Na3 C5 129.07(15) 7_556 3_545
O7 Na3 C5 122.04(14) . 3_545
O6 Na3 C5 134.87(13) 7_556 3_545
C4 Na3 C5 139.53(14) . 3_545
O11 Na3 C6 50.29(11) 3_545 3_545
O12 Na3 C6 21.17(11) 3_545 3_545
O8 Na3 C6 109.36(15) 7_556 3_545
O7 Na3 C6 150.77(15) . 3_545
O6 Na3 C6 110.75(13) 7_556 3_545
C4 Na3 C6 166.94(14) . 3_545
C5 Na3 C6 29.16(11) 3_545 3_545
O11 Na3 C4 162.00(16) 3_545 7_556
O12 Na3 C4 104.47(14) 3_545 7_556
O8 Na3 C4 21.04(13) 7_556 7_556
O7 Na3 C4 85.11(13) . 7_556
O6 Na3 C4 49.52(11) 7_556 7_556
C4 Na3 C4 63.51(15) . 7_556
C5 Na3 C4 148.45(14) 3_545 7_556
C6 Na3 C4 123.66(14) 3_545 7_556
O11 Na3 C3 168.33(16) 3_545 7_556
O12 Na3 C3 105.35(13) 3_545 7_556
O8 Na3 C3 48.98(12) 7_556 7_556
O7 Na3 C3 80.91(13) . 7_556
O6 Na3 C3 22.76(11) 7_556 7_556
C4 Na3 C3 65.67(12) . 7_556
C5 Na3 C3 154.60(13) 3_545 7_556
C6 Na3 C3 126.35(13) 3_545 7_556
C4 Na3 C3 28.99(12) 7_556 7_556
O11 Na3 Na1 33.44(9) 3_545 3_545
O12 Na3 Na1 98.08(10) 3_545 3_545
O8 Na3 Na1 159.85(13) 7_556 3_545
O7 Na3 Na1 72.25(11) . 3_545
O6 Na3 Na1 128.62(11) 7_556 3_545
C4 Na3 Na1 94.05(10) . 3_545
C5 Na3 Na1 52.59(9) 3_545 3_545
C6 Na3 Na1 78.93(9) 3_545 3_545
C4 Na3 Na1 157.35(11) 7_556 3_545
C3 Na3 Na1 140.47(11) 7_556 3_545
O16 Na4 O16 172.1(2) . 2
O16 Na4 O17 109.64(15) . 6
O16 Na4 O17 76.37(14) 2 6
O16 Na4 O17 76.37(14) . 5_556
O16 Na4 O17 109.64(15) 2 5_556
O17 Na4 O17 85.66(19) 6 5_556
O16 Na4 O1 75.57(12) . .
O16 Na4 O1 97.78(14) 2 .
O17 Na4 O1 170.48(13) 6 .
O17 Na4 O1 103.50(11) 5_556 .
O16 Na4 O1 97.78(14) . 2
O16 Na4 O1 75.57(12) 2 2
O17 Na4 O1 103.50(11) 6 2
O17 Na4 O1 170.48(13) 5_556 2
O1 Na4 O1 67.49(14) . 2
O16 Na4 Na1 135.06(11) . 6
O16 Na4 Na1 45.95(11) 2 6
O17 Na4 Na1 45.30(10) 6 6
O17 Na4 Na1 124.67(13) 5_556 6
O1 Na4 Na1 125.39(10) . 6
O1 Na4 Na1 64.75(8) 2 6
O16 Na4 Na1 45.95(11) . 5_556
O16 Na4 Na1 135.06(11) 2 5_556
O17 Na4 Na1 124.67(13) 6 5_556
O17 Na4 Na1 45.30(10) 5_556 5_556
O1 Na4 Na1 64.75(8) . 5_556
O1 Na4 Na1 125.39(10) 2 5_556
Na1 Na4 Na1 169.47(12) 6 5_556
C1 O1 Ru1 114.0(3) . .
C1 O1 Na4 99.6(3) . .
Ru1 O1 Na4 140.43(14) . .
C2 O2 Ru1 114.0(3) . .
C2 O2 Na2 147.9(3) . 7_556
Ru1 O2 Na2 94.84(12) . 7_556
C1 O3 Na2 109.2(3) . 6
C1 O3 Na1 112.8(3) . 5_556
Na2 O3 Na1 133.49(16) 6 5_556
C2 O4 Na2 108.1(3) . 6
C3 O5 Ru1 121.7(3) . .
C3 O6 Ru2 120.0(3) . .
C3 O6 Na3 107.7(3) . 7_556
Ru2 O6 Na3 120.88(14) . 7_556
C4 O7 Na3 109.8(3) . .
C4 O8 Na2 109.6(3) . .
C4 O8 Na3 115.2(3) . 7_556
Na2 O8 Na3 133.68(17) . 7_556
C5 O9 Ru2 116.0(3) . .
C6 O10 Ru2 115.7(3) . .
C5 O11 Na3 114.4(3) . 3_455
C5 O11 Na1 122.0(3) . .
Na3 O11 Na1 114.86(15) 3_455 .
C6 O12 Na3 114.6(3) . 3_455
Ru2 O13 Ru1 79.55(10) . .
Ru2 O13 Ru2 97.77(13) . 2
Ru1 O13 Ru2 96.19(12) . 2
Ru2 O13 Na2 145.22(17) . 7_556
Ru1 O13 Na2 98.39(12) . 7_556
Ru2 O13 Na2 116.89(15) 2 7_556
Ru1 O14 Ru2 80.17(11) . .
Ru1 O14 Ru1 86.88(12) . 2
Ru2 O14 Ru1 97.76(12) . 2
Na4 O16 Na1 90.43(15) . 5_556
Na1 O17 Na4 86.23(14) . 5_556
Na1 O18 Na1 92.03(15) . 7_456
O3 C1 O1 124.1(4) . .
O3 C1 C2 120.2(4) . .
O1 C1 C2 115.7(4) . .
O3 C1 Na2 48.1(2) . 6
O1 C1 Na2 157.2(3) . 6
C2 C1 Na2 76.0(2) . 6
O4 C2 O2 124.3(4) . .
O4 C2 C1 120.2(4) . .
O2 C2 C1 115.5(3) . .
O4 C2 Na2 49.1(2) . 6
O2 C2 Na2 159.7(3) . 6
C1 C2 Na2 74.1(2) . 6
O5 C3 O6 126.1(4) . .
O5 C3 C4 117.0(4) . .
O6 C3 C4 116.9(4) . .
O5 C3 Na3 150.2(3) . 7_556
O6 C3 Na3 49.5(2) . 7_556
C4 C3 Na3 75.2(2) . 7_556
O8 C4 O7 127.7(5) . .
O8 C4 C3 116.1(4) . .
O7 C4 C3 116.2(4) . .
O8 C4 Na2 47.4(2) . .
O7 C4 Na2 81.5(3) . .
C3 C4 Na2 160.6(3) . .
O8 C4 Na3 126.3(3) . .
O7 C4 Na3 47.5(2) . .
C3 C4 Na3 93.8(3) . .
Na2 C4 Na3 104.79(14) . .
O8 C4 Na3 43.8(2) . 7_556
O7 C4 Na3 157.9(3) . 7_556
C3 C4 Na3 75.8(2) . 7_556
Na2 C4 Na3 90.49(14) . 7_556
Na3 C4 Na3 116.49(15) . 7_556
O11 C5 O9 125.6(4) . .
O11 C5 C6 119.8(4) . .
O9 C5 C6 114.6(4) . .
O11 C5 Na3 44.3(2) . 3_455
O9 C5 Na3 168.6(3) . 3_455
C6 C5 Na3 75.9(2) . 3_455
O12 C6 O10 125.9(4) . .
O12 C6 C5 119.1(4) . .
O10 C6 C5 115.0(4) . .
O12 C6 Na3 44.2(2) . 3_455
O10 C6 Na3 169.7(3) . 3_455
C5 C6 Na3 75.0(2) . 3_455

loop_
_geom_bond_atom_site_label_1
_geom_bond_atom_site_label_2
_geom_bond_distance
_geom_bond_site_symmetry_2
Ru1 O14 1.980(3) .
Ru1 O13 2.014(3) .
Ru1 O14 2.029(3) 2
Ru1 O2 2.051(3) .
Ru1 O5 2.054(3) .
Ru1 O1 2.058(3) .
Ru1 Ru2 2.5549(6) .
Ru1 Ru1 2.7569(11) 2
Ru1 Ru2 3.0261(8) 2
Ru1 Na2 3.2814(18) 7_556
Ru2 O13 1.979(3) .
Ru2 O14 1.988(3) .
Ru2 O13 2.052(3) 2
Ru2 O9 2.071(3) .
Ru2 O10 2.075(3) .
Ru2 O6 2.083(3) .
Ru2 Ru1 3.0261(8) 2
Ru2 Ru2 3.0376(9) 2
Na1 O18 2.424(5) .
Na1 O17 2.458(5) .
Na1 O11 2.472(4) .
Na1 O16 2.480(5) 5_556
Na1 O18 2.488(5) 7_456
Na1 O3 2.509(4) 5_556
Na1 Na4 3.450(2) 5_556
Na1 Na1 3.535(4) 7_456
Na1 Na3 4.070(3) 3_455
Na2 O8 2.310(4) .
Na2 O13 2.314(3) 7_556
Na2 O3 2.351(4) 6_556
Na2 O4 2.393(4) 6_556
Na2 O2 2.394(3) 7_556
Na2 C4 2.958(5) .
Na2 C1 2.983(5) 6_556
Na2 C2 3.010(4) 6_556
Na2 Ru1 3.2814(18) 7_556
Na3 O11 2.357(4) 3_545
Na3 O12 2.365(4) 3_545
Na3 O8 2.367(4) 7_556
Na3 O7 2.391(4) .
Na3 O6 2.480(4) 7_556
Na3 C4 3.049(5) .
Na3 C5 3.071(5) 3_545
Na3 C6 3.084(5) 3_545
Na3 C4 3.097(5) 7_556
Na3 C3 3.106(5) 7_556
Na3 Na1 4.070(3) 3_545
Na4 O16 2.380(4) .
Na4 O16 2.380(4) 2
Na4 O17 2.589(5) 6
Na4 O17 2.589(5) 5_556
Na4 O1 2.852(4) .
Na4 O1 2.852(4) 2
Na4 Na1 3.450(2) 6
Na4 Na1 3.450(2) 5_556
O1 C1 1.276(5) .
O2 C2 1.287(5) .
O2 Na2 2.394(3) 7_556
O3 C1 1.220(5) .
O3 Na2 2.351(4) 6
O3 Na1 2.509(4) 5_556
O4 C2 1.228(5) .
O4 Na2 2.393(4) 6
O5 C3 1.254(5) .
O6 C3 1.261(5) .
O6 Na3 2.480(4) 7_556
O7 C4 1.248(6) .
O8 C4 1.229(6) .
O8 Na3 2.367(4) 7_556
O9 C5 1.278(5) .
O10 C6 1.277(5) .
O11 C5 1.222(5) .
O11 Na3 2.357(4) 3_455
O12 C6 1.225(5) .
O12 Na3 2.364(4) 3_455
O13 Ru2 2.052(3) 2
O13 Na2 2.314(3) 7_556
O14 Ru1 2.029(3) 2
O16 Na1 2.480(5) 5_556
O17 Na4 2.589(5) 5_556
O18 Na1 2.488(5) 7_456
C1 C2 1.543(6) .
C1 Na2 2.983(5) 6
C2 Na2 3.010(4) 6
C3 C4 1.552(6) .
C3 Na3 3.106(5) 7_556
C4 Na3 3.097(5) 7_556
C5 C6 1.549(6) .
C5 Na3 3.071(5) 3_455
C6 Na3 3.084(5) 3_455
